data_7044378
loop_
_publ_author_name
'Godde, Berangere'
'Jouaiti, Abdelaziz'
'Fluck, Audrey'
'Kyritsakas, Nathalie'
'Mauro, Matteo'
'Hosseini, Mir Wais'

_publ_section_title
;
 Symmetrical or non-symmetrical luminescent turnstiles based on
 hydroquinone stators and rotors bearing pyridyl or p-dimethyaminopyridyl
 coordinating units
;
_journal_name_full 'Dalton Trans.'
_journal_paper_doi 10.1039/C7DT02762A
_journal_year 2017
_chemical_formula_moiety 'C37 H45 N3 O10'
_chemical_formula_sum 'C37 H45 N3 O10'
_chemical_formula_weight 691.76
_space_group_crystal_system monoclinic
_space_group_IT_number 14
_space_group_name_Hall '-P 2ybc'
_space_group_name_H-M_alt 'P 1 21/c 1'
_symmetry_space_group_name_Hall '-P 2ybc'
_symmetry_space_group_name_H-M 'P 1 21/c 1'
_atom_sites_solution_hydrogens geom
_audit_creation_method SHELXL-2014/6
_audit_update_record
;
2017-07-27 deposited with the CCDC.
2017-09-29 downloaded from the CCDC.
;
_cell_angle_alpha 90
_cell_angle_beta 103.620(2)
_cell_angle_gamma 90
_cell_formula_units_Z 4
_cell_length_a 13.2725(4)
_cell_length_b 32.2079(10)
_cell_length_c 8.3689(4)
_cell_measurement_reflns_used 26000
_cell_measurement_temperature 173(2)
_cell_measurement_theta_max 25.
_cell_measurement_theta_min 2.5
_cell_volume 3476.9(2)
_computing_cell_refinement 'Bruker SAINT'
_computing_data_collection 'Bruker APEX2'
_computing_data_reduction 'Bruker SAINT'
_computing_molecular_graphics 'Bruker SHELXTL'
_computing_publication_material 'Bruker SHELXTL'
_computing_structure_refinement 'SHELXL-2014 (Sheldrick 2014)'
_computing_structure_solution 'SHELXS-97 (Sheldrick 2008)'
_diffrn_ambient_temperature 173(2)
_diffrn_measured_fraction_theta_full 0.994
_diffrn_measured_fraction_theta_max 0.973
_diffrn_measurement_device_type 'Bruker APEX-II CCD'
_diffrn_measurement_method '\f and \w scans'
_diffrn_radiation_type MoK\a
_diffrn_radiation_wavelength 0.71073
_diffrn_reflns_av_R_equivalents 0.0330
_diffrn_reflns_av_unetI/netI 0.0426
_diffrn_reflns_Laue_measured_fraction_full 0.994
_diffrn_reflns_Laue_measured_fraction_max 0.973
_diffrn_reflns_limit_h_max 18
_diffrn_reflns_limit_h_min -18
_diffrn_reflns_limit_k_max 29
_diffrn_reflns_limit_k_min -43
_diffrn_reflns_limit_l_max 11
_diffrn_reflns_limit_l_min -4
_diffrn_reflns_number 26902
_diffrn_reflns_point_group_measured_fraction_full 0.994
_diffrn_reflns_point_group_measured_fraction_max 0.973
_diffrn_reflns_theta_full 25.242
_diffrn_reflns_theta_max 30.214
_diffrn_reflns_theta_min 1.579
_exptl_absorpt_coefficient_mu 0.096
_exptl_absorpt_correction_T_max 0.994
_exptl_absorpt_correction_T_min 0.990
_exptl_absorpt_correction_type multi-scan
_exptl_absorpt_process_details sadabs
_exptl_crystal_colour colorless
_exptl_crystal_density_diffrn 1.322
_exptl_crystal_density_meas ?
_exptl_crystal_description prism
_exptl_crystal_F_000 1472
_exptl_crystal_size_max 0.100
_exptl_crystal_size_mid 0.080
_exptl_crystal_size_min 0.080
_refine_diff_density_max 1.486
_refine_diff_density_min -1.596
_refine_diff_density_rms 0.078
_refine_ls_extinction_method none
_refine_ls_goodness_of_fit_ref 1.080
_refine_ls_hydrogen_treatment constr
_refine_ls_matrix_type full
_refine_ls_number_parameters 445
_refine_ls_number_reflns 10063
_refine_ls_number_restraints 2
_refine_ls_restrained_S_all 1.102
_refine_ls_R_factor_all 0.1169
_refine_ls_R_factor_gt 0.0922
_refine_ls_shift/su_max 0.071
_refine_ls_shift/su_mean 0.001
_refine_ls_structure_factor_coef Fsqd
_refine_ls_weighting_details 'w=1/[\s^2^(Fo^2^)+(0.1145P)^2^+4.6819P] where P=(Fo^2^+2Fc^2^)/3'
_refine_ls_weighting_scheme calc
_refine_ls_wR_factor_gt 0.2387
_refine_ls_wR_factor_ref 0.2573
_reflns_Friedel_coverage 0.000
_reflns_number_gt 7498
_reflns_number_total 10063
_reflns_threshold_expression 'I > 2\s(I)'
_cod_data_source_file c7dt02762a2.cif
_cod_data_source_block e3970a_a
_cod_depositor_comments
;
The following automatic conversions were performed:

'_exptl_crystal_density_meas' value 'none' was changed to '?' - the
value is perceived as not measured.

Automatic conversion script
Id: cif_fix_values 4973 2017-02-22 13:04:09Z antanas 
;
_cod_database_code 7044378
_shelx_space_group_comment
;
The symmetry employed for this shelxl refinement is uniquely defined
by the following loop, which should always be used as a source of
symmetry information in preference to the above space-group names.
They are only intended as comments.
;
_shelx_estimated_absorpt_t_min 0.990
_shelx_estimated_absorpt_t_max 0.992
_shelxl_version_number 2014/6

loop_
_space_group_symop_operation_xyz
'x, y, z'
'-x, y+1/2, -z+1/2'
'-x, -y, -z'
'x, -y-1/2, z-1/2'

loop_
_atom_site_label
_atom_site_type_symbol
_atom_site_fract_x
_atom_site_fract_y
_atom_site_fract_z
_atom_site_U_iso_or_equiv
_atom_site_adp_type
_atom_site_occupancy
_atom_site_site_symmetry_order
_atom_site_calc_flag
_atom_site_refinement_flags_posn
_atom_site_refinement_flags_adp
C1 C 0.38962(17) 0.34837(8) 0.5603(3) 0.0242(5) Uani 1 1 d . .
C2 C 0.45361(18) 0.35316(8) 0.4523(3) 0.0269(5) Uani 1 1 d . .
H2 H 0.4348 0.3724 0.3643 0.032 Uiso 1 1 calc R U
C3 C 0.54478(18) 0.33039(8) 0.4700(3) 0.0249(5) Uani 1 1 d . .
C4 C 0.57058(18) 0.30135(8) 0.5963(3) 0.0258(5) Uani 1 1 d . .
C5 C 0.50597(19) 0.29596(8) 0.7019(3) 0.0259(5) Uani 1 1 d . .
H5 H 0.5229 0.2756 0.7859 0.031 Uiso 1 1 calc R U
C6 C 0.41653(18) 0.31962(7) 0.6887(3) 0.0225(4) Uani 1 1 d . .
C7 C 0.61195(19) 0.33741(8) 0.3542(3) 0.0258(5) Uani 1 1 d . .
C8 C 0.5724(2) 0.33344(9) 0.1859(3) 0.0320(6) Uani 1 1 d . .
H8 H 0.5022 0.3255 0.1432 0.038 Uiso 1 1 calc R U
C9 C 0.6372(2) 0.34123(10) 0.0815(3) 0.0360(6) Uani 1 1 d . .
H9 H 0.6093 0.3382 -0.0334 0.043 Uiso 1 1 calc R U
N1 N 0.7356(2) 0.35262(8) 0.1314(3) 0.0376(5) Uani 1 1 d . .
C10 C 0.7730(2) 0.35598(10) 0.2932(4) 0.0350(6) Uani 1 1 d . .
H10 H 0.8435 0.3639 0.3321 0.042 Uiso 1 1 calc R U
C11 C 0.71513(19) 0.34858(9) 0.4075(3) 0.0301(5) Uani 1 1 d . .
H11 H 0.7459 0.3511 0.5217 0.036 Uiso 1 1 calc R U
C12 C 0.35332(17) 0.31345(7) 0.8113(3) 0.0220(4) Uani 1 1 d . .
C13 C 0.33717(19) 0.27390(8) 0.8677(3) 0.0260(5) Uani 1 1 d . .
H13 H 0.3648 0.2502 0.8252 0.031 Uiso 1 1 calc R U
C14 C 0.2810(2) 0.26938(9) 0.9853(3) 0.0308(5) Uani 1 1 d . .
H14 H 0.2704 0.2421 1.0210 0.037 Uiso 1 1 calc R U
N2 N 0.24049(18) 0.30080(8) 1.0522(3) 0.0350(5) Uani 1 1 d . .
C15 C 0.2570(2) 0.33858(9) 0.9985(3) 0.0324(6) Uani 1 1 d . .
H15 H 0.2292 0.3616 1.0447 0.039 Uiso 1 1 calc R U
C16 C 0.31165(19) 0.34656(8) 0.8801(3) 0.0274(5) Uani 1 1 d . .
H16 H 0.3205 0.3742 0.8465 0.033 Uiso 1 1 calc R U
O1 O 0.29810(14) 0.36914(6) 0.5457(3) 0.0331(4) Uani 1 1 d . .
C17 C 0.27583(19) 0.40512(8) 0.4417(3) 0.0297(5) Uani 1 1 d . .
H17A H 0.2004 0.4107 0.4146 0.036 Uiso 1 1 calc R U
H17B H 0.2972 0.4000 0.3378 0.036 Uiso 1 1 calc R U
C18 C 0.3335(2) 0.44209(9) 0.5290(3) 0.0325(6) Uani 1 1 d . .
H18A H 0.3069 0.4493 0.6265 0.039 Uiso 1 1 calc R U
H18B H 0.4083 0.4357 0.5661 0.039 Uiso 1 1 calc R U
O2 O 0.31810(15) 0.47565(6) 0.4169(2) 0.0322(4) Uani 1 1 d . .
C19 C 0.3580(2) 0.51334(9) 0.4940(4) 0.0330(6) Uani 1 1 d . .
H19A H 0.4320 0.5098 0.5498 0.040 Uiso 1 1 calc R U
H19B H 0.3197 0.5210 0.5779 0.040 Uiso 1 1 calc R U
C20 C 0.3470(2) 0.54709(9) 0.3676(4) 0.0353(6) Uani 1 1 d . .
H20A H 0.2738 0.5491 0.3057 0.042 Uiso 1 1 calc R U
H20B H 0.3672 0.5740 0.4227 0.042 Uiso 1 1 calc R U
O3 O 0.41083(14) 0.53845(6) 0.2579(3) 0.0315(4) Uani 1 1 d . .
C21 C 0.4076(2) 0.57125(9) 0.1441(4) 0.0352(6) Uani 1 1 d . .
H21A H 0.4434 0.5959 0.2020 0.042 Uiso 1 1 calc R U
H21B H 0.3345 0.5790 0.0960 0.042 Uiso 1 1 calc R U
C22 C 0.4584(2) 0.55885(9) 0.0094(4) 0.0334(6) Uani 1 1 d . .
H22A H 0.4279 0.5324 -0.0401 0.040 Uiso 1 1 calc R U
H22B H 0.4451 0.5804 -0.0775 0.040 Uiso 1 1 calc R U
O4 O 0.56646(14) 0.55390(6) 0.0700(2) 0.0316(4) Uani 1 1 d . .
C23 C 0.6176(2) 0.55130(9) -0.0606(3) 0.0305(5) Uani 1 1 d . .
H23A H 0.6230 0.5793 -0.1064 0.037 Uiso 1 1 calc R U
H23B H 0.5768 0.5336 -0.1493 0.037 Uiso 1 1 calc R U
C24 C 0.7237(2) 0.53336(9) -0.0006(4) 0.0321(5) Uani 1 1 d . .
H24A H 0.7194 0.5064 0.0540 0.039 Uiso 1 1 calc R U
H24B H 0.7560 0.5287 -0.0943 0.039 Uiso 1 1 calc R U
O5 O 0.78502(14) 0.56212(6) 0.1140(3) 0.0332(4) Uani 1 1 d . .
C25 C 0.8790(2) 0.54834(9) 0.1971(3) 0.0295(5) Uani 1 1 d . .
N3 N 0.90742(16) 0.51047(7) 0.1651(3) 0.0284(4) Uani 1 1 d . .
C26 C 0.9996(2) 0.49754(9) 0.2468(4) 0.0333(6) Uani 1 1 d . .
C27 C 1.0672(2) 0.52120(11) 0.3622(4) 0.0461(8) Uani 1 1 d . .
H27 H 1.1334 0.5109 0.4171 0.055 Uiso 1 1 calc R U
C28 C 1.0347(3) 0.56009(12) 0.3944(4) 0.0493(8) Uani 1 1 d . .
H28 H 1.0785 0.5771 0.4744 0.059 Uiso 1 1 calc R U
C29 C 0.9388(2) 0.57472(10) 0.3112(4) 0.0407(7) Uani 1 1 d . .
H29 H 0.9151 0.6016 0.3316 0.049 Uiso 1 1 calc R U
O6 O 1.02911(15) 0.45864(7) 0.2172(3) 0.0412(5) Uani 1 1 d . .
C30 C 0.9527(2) 0.43400(9) 0.1097(4) 0.0374(6) Uani 1 1 d . .
H30A H 0.9341 0.4467 -0.0010 0.045 Uiso 1 1 calc R U
H30B H 0.8893 0.4323 0.1524 0.045 Uiso 1 1 calc R U
C31 C 0.9966(3) 0.39157(10) 0.1001(4) 0.0429(7) Uani 1 1 d . .
H31A H 0.9464 0.3744 0.0211 0.052 Uiso 1 1 calc R U
H31B H 1.0611 0.3935 0.0606 0.052 Uiso 1 1 calc R U
O7 O 1.01793(16) 0.37282(6) 0.2571(3) 0.0365(5) Uani 1 1 d . .
C32 C 1.0313(3) 0.32930(10) 0.2459(5) 0.0440(7) Uani 1 1 d . .
H32A H 1.0801 0.3234 0.1756 0.053 Uiso 1 1 calc R U
H32B H 0.9640 0.3161 0.1949 0.053 Uiso 1 1 calc R U
C33 C 1.0723(2) 0.31190(11) 0.4115(5) 0.0471(8) Uani 1 1 d . .
H33A H 1.0889 0.2822 0.4024 0.057 Uiso 1 1 calc R U
H33B H 1.1370 0.3265 0.4653 0.057 Uiso 1 1 calc R U
O8 O 0.99926(16) 0.31615(7) 0.5075(3) 0.0427(5) Uani 1 1 d . .
C34 C 1.0368(3) 0.29796(14) 0.6616(5) 0.0583(10) Uani 1 1 d D .
H34A H 1.1026 0.3115 0.7175 0.070 Uiso 1 1 calc R U
H34B H 1.0512 0.2682 0.6476 0.070 Uiso 1 1 calc R U
C35 C 0.9623(4) 0.30200(18) 0.7619(5) 0.0740(13) Uani 1 1 d D .
H35A H 0.9943 0.2922 0.8745 0.089 Uiso 1 1 calc R U
H35B H 0.9449 0.3317 0.7692 0.089 Uiso 1 1 calc R U
O9 O 0.8748(3) 0.2806(2) 0.7030(5) 0.158(2) Uani 1 1 d . .
C36 C 0.8170(3) 0.2682(3) 0.7862(8) 0.158(2) Uani 1 1 d D .
H36A H 0.8363 0.2851 0.8876 0.190 Uiso 1 1 calc R U
H36B H 0.8425 0.2399 0.8191 0.190 Uiso 1 1 calc R U
C37 C 0.7153(2) 0.26481(15) 0.7592(4) 0.0575(11) Uani 1 1 d D .
H37A H 0.6921 0.2813 0.8438 0.069 Uiso 1 1 calc R U
H37B H 0.6984 0.2354 0.7751 0.069 Uiso 1 1 calc R U
O10 O 0.65704(16) 0.27760(7) 0.6027(2) 0.0381(5) Uani 1 1 d . .

loop_
_atom_site_aniso_label
_atom_site_aniso_U_11
_atom_site_aniso_U_22
_atom_site_aniso_U_33
_atom_site_aniso_U_23
_atom_site_aniso_U_13
_atom_site_aniso_U_12
C1 0.0191(9) 0.0271(12) 0.0262(11) 0.0037(9) 0.0049(8) -0.0022(8)
C2 0.0232(10) 0.0321(13) 0.0251(12) 0.0087(10) 0.0052(9) -0.0005(9)
C3 0.0224(10) 0.0319(12) 0.0209(11) 0.0007(9) 0.0061(8) -0.0028(9)
C4 0.0228(10) 0.0317(13) 0.0225(11) 0.0002(9) 0.0044(8) 0.0040(9)
C5 0.0297(11) 0.0286(12) 0.0196(11) 0.0027(9) 0.0064(9) 0.0031(9)
C6 0.0242(10) 0.0230(11) 0.0205(10) -0.0007(8) 0.0057(8) -0.0036(8)
C7 0.0260(11) 0.0282(12) 0.0242(11) 0.0022(9) 0.0079(9) 0.0010(9)
C8 0.0295(12) 0.0407(15) 0.0245(12) 0.0031(11) 0.0037(9) -0.0025(10)
C9 0.0445(15) 0.0428(16) 0.0212(12) 0.0015(11) 0.0091(11) 0.0016(12)
N1 0.0415(13) 0.0431(14) 0.0334(13) 0.0040(11) 0.0189(10) 0.0021(10)
C10 0.0280(12) 0.0412(16) 0.0384(15) -0.0005(12) 0.0133(11) -0.0030(11)
C11 0.0265(11) 0.0403(14) 0.0240(12) -0.0018(10) 0.0070(9) -0.0036(10)
C12 0.0216(10) 0.0256(11) 0.0181(10) 0.0006(8) 0.0033(8) -0.0027(8)
C13 0.0290(11) 0.0271(12) 0.0219(11) 0.0007(9) 0.0060(9) -0.0005(9)
C14 0.0307(12) 0.0347(14) 0.0268(12) 0.0077(10) 0.0066(10) -0.0020(10)
N2 0.0333(11) 0.0455(14) 0.0295(12) 0.0053(10) 0.0139(9) 0.0033(10)
C15 0.0312(12) 0.0384(15) 0.0300(13) -0.0023(11) 0.0119(10) 0.0041(10)
C16 0.0272(11) 0.0279(12) 0.0280(12) -0.0009(10) 0.0083(9) -0.0005(9)
O1 0.0229(8) 0.0365(10) 0.0419(11) 0.0173(9) 0.0116(7) 0.0058(7)
C17 0.0241(11) 0.0334(13) 0.0302(13) 0.0104(10) 0.0038(9) 0.0027(9)
C18 0.0341(13) 0.0358(14) 0.0268(12) 0.0068(11) 0.0053(10) 0.0007(10)
O2 0.0363(10) 0.0307(10) 0.0273(9) 0.0054(8) 0.0027(7) -0.0003(8)
C19 0.0327(12) 0.0352(14) 0.0326(14) -0.0035(11) 0.0108(10) -0.0023(10)
C20 0.0333(13) 0.0297(13) 0.0462(16) 0.0000(12) 0.0159(12) 0.0020(10)
O3 0.0298(9) 0.0281(9) 0.0384(10) 0.0048(8) 0.0116(8) 0.0031(7)
C21 0.0310(12) 0.0313(14) 0.0446(16) 0.0089(12) 0.0115(11) 0.0058(10)
C22 0.0275(12) 0.0345(14) 0.0359(14) 0.0058(11) 0.0029(10) 0.0012(10)
O4 0.0271(8) 0.0394(11) 0.0275(9) -0.0004(8) 0.0049(7) -0.0005(7)
C23 0.0313(12) 0.0317(13) 0.0275(12) 0.0002(10) 0.0051(10) 0.0025(10)
C24 0.0290(12) 0.0309(13) 0.0348(14) -0.0062(11) 0.0042(10) 0.0025(10)
O5 0.0297(9) 0.0289(10) 0.0398(11) -0.0070(8) 0.0057(8) 0.0004(7)
C25 0.0279(11) 0.0335(13) 0.0278(12) 0.0000(10) 0.0077(9) -0.0043(10)
N3 0.0249(9) 0.0305(11) 0.0302(11) 0.0031(9) 0.0073(8) -0.0005(8)
C26 0.0283(12) 0.0352(14) 0.0366(14) 0.0087(11) 0.0078(10) -0.0026(10)
C27 0.0286(13) 0.055(2) 0.0489(18) 0.0116(15) -0.0023(12) -0.0090(13)
C28 0.0421(16) 0.054(2) 0.0463(18) -0.0033(15) -0.0012(14) -0.0185(14)
C29 0.0409(15) 0.0385(16) 0.0422(17) -0.0079(13) 0.0089(13) -0.0099(12)
O6 0.0274(9) 0.0387(11) 0.0551(13) 0.0101(10) 0.0051(9) 0.0035(8)
C30 0.0358(13) 0.0363(15) 0.0399(15) 0.0046(12) 0.0086(12) 0.0069(11)
C31 0.0498(17) 0.0407(17) 0.0427(17) 0.0058(13) 0.0197(14) 0.0141(13)
O7 0.0396(10) 0.0289(10) 0.0432(12) 0.0058(8) 0.0143(9) 0.0054(8)
C32 0.0413(15) 0.0340(15) 0.063(2) 0.0048(14) 0.0260(15) 0.0094(12)
C33 0.0300(13) 0.0393(17) 0.073(2) 0.0154(16) 0.0148(14) 0.0050(12)
O8 0.0304(10) 0.0503(13) 0.0450(12) 0.0145(10) 0.0042(9) 0.0004(9)
C34 0.0367(16) 0.078(3) 0.052(2) 0.0238(19) -0.0073(15) -0.0070(16)
C35 0.086(3) 0.101(4) 0.0340(19) 0.008(2) 0.012(2) 0.016(3)
O9 0.0405(13) 0.340(7) 0.084(2) 0.127(3) -0.0053(13) -0.027(2)
C36 0.0405(13) 0.340(7) 0.084(2) 0.127(3) -0.0053(13) -0.027(2)
C37 0.0385(16) 0.093(3) 0.0435(19) 0.039(2) 0.0155(14) 0.0234(17)
O10 0.0362(10) 0.0521(13) 0.0294(10) 0.0139(9) 0.0147(8) 0.0202(9)

loop_
_atom_type_symbol
_atom_type_description
_atom_type_scat_dispersion_real
_atom_type_scat_dispersion_imag
_atom_type_scat_source
C C 0.0033 0.0016 'International Tables Vol C Tables 4.2.6.8 and 6.1.1.4'
H H 0.0000 0.0000 'International Tables Vol C Tables 4.2.6.8 and 6.1.1.4'
N N 0.0061 0.0033 'International Tables Vol C Tables 4.2.6.8 and 6.1.1.4'
O O 0.0106 0.0060 'International Tables Vol C Tables 4.2.6.8 and 6.1.1.4'

loop_
_geom_angle_atom_site_label_1
_geom_angle_atom_site_label_2
_geom_angle_atom_site_label_3
_geom_angle
O1 C1 C2 123.7(2)
O1 C1 C6 116.9(2)
C2 C1 C6 119.3(2)
C1 C2 C3 121.5(2)
C1 C2 H2 119.3
C3 C2 H2 119.3
C2 C3 C4 119.1(2)
C2 C3 C7 119.5(2)
C4 C3 C7 121.4(2)
O10 C4 C5 123.1(2)
O10 C4 C3 117.3(2)
C5 C4 C3 119.5(2)
C4 C5 C6 121.8(2)
C4 C5 H5 119.1
C6 C5 H5 119.1
C5 C6 C1 118.8(2)
C5 C6 C12 118.8(2)
C1 C6 C12 122.4(2)
C11 C7 C8 117.4(2)
C11 C7 C3 122.1(2)
C8 C7 C3 120.5(2)
C9 C8 C7 118.7(2)
C9 C8 H8 120.6
C7 C8 H8 120.6
N1 C9 C8 124.2(3)
N1 C9 H9 117.9
C8 C9 H9 117.9
C9 N1 C10 116.5(2)
N1 C10 C11 123.7(3)
N1 C10 H10 118.2
C11 C10 H10 118.2
C7 C11 C10 119.4(2)
C7 C11 H11 120.3
C10 C11 H11 120.3
C16 C12 C13 117.0(2)
C16 C12 C6 122.0(2)
C13 C12 C6 120.9(2)
C14 C13 C12 119.5(2)
C14 C13 H13 120.3
C12 C13 H13 120.3
N2 C14 C13 124.2(3)
N2 C14 H14 117.9
C13 C14 H14 117.9
C14 N2 C15 116.0(2)
N2 C15 C16 124.5(3)
N2 C15 H15 117.7
C16 C15 H15 117.7
C15 C16 C12 118.8(2)
C15 C16 H16 120.6
C12 C16 H16 120.6
C1 O1 C17 120.02(19)
O1 C17 C18 109.6(2)
O1 C17 H17A 109.8
C18 C17 H17A 109.8
O1 C17 H17B 109.8
C18 C17 H17B 109.8
H17A C17 H17B 108.2
O2 C18 C17 107.7(2)
O2 C18 H18A 110.2
C17 C18 H18A 110.2
O2 C18 H18B 110.2
C17 C18 H18B 110.2
H18A C18 H18B 108.5
C18 O2 C19 111.9(2)
O2 C19 C20 109.6(2)
O2 C19 H19A 109.7
C20 C19 H19A 109.7
O2 C19 H19B 109.7
C20 C19 H19B 109.7
H19A C19 H19B 108.2
O3 C20 C19 110.0(2)
O3 C20 H20A 109.7
C19 C20 H20A 109.7
O3 C20 H20B 109.7
C19 C20 H20B 109.7
H20A C20 H20B 108.2
C20 O3 C21 111.2(2)
O3 C21 C22 111.1(2)
O3 C21 H21A 109.4
C22 C21 H21A 109.4
O3 C21 H21B 109.4
C22 C21 H21B 109.4
H21A C21 H21B 108.0
O4 C22 C21 111.0(2)
O4 C22 H22A 109.4
C21 C22 H22A 109.4
O4 C22 H22B 109.4
C21 C22 H22B 109.4
H22A C22 H22B 108.0
C22 O4 C23 111.1(2)
O4 C23 C24 110.4(2)
O4 C23 H23A 109.6
C24 C23 H23A 109.6
O4 C23 H23B 109.6
C24 C23 H23B 109.6
H23A C23 H23B 108.1
O5 C24 C23 108.4(2)
O5 C24 H24A 110.0
C23 C24 H24A 110.0
O5 C24 H24B 110.0
C23 C24 H24B 110.0
H24A C24 H24B 108.4
C25 O5 C24 116.1(2)
N3 C25 O5 118.1(2)
N3 C25 C29 124.3(3)
O5 C25 C29 117.6(3)
C26 N3 C25 117.3(2)
N3 C26 O6 118.1(3)
N3 C26 C27 123.9(3)
O6 C26 C27 118.0(3)
C28 C27 C26 117.3(3)
C28 C27 H27 121.3
C26 C27 H27 121.3
C27 C28 C29 120.5(3)
C27 C28 H28 119.8
C29 C28 H28 119.8
C25 C29 C28 116.7(3)
C25 C29 H29 121.6
C28 C29 H29 121.6
C26 O6 C30 115.9(2)
O6 C30 C31 108.3(2)
O6 C30 H30A 110.0
C31 C30 H30A 110.0
O6 C30 H30B 110.0
C31 C30 H30B 110.0
H30A C30 H30B 108.4
O7 C31 C30 109.6(3)
O7 C31 H31A 109.7
C30 C31 H31A 109.7
O7 C31 H31B 109.7
C30 C31 H31B 109.7
H31A C31 H31B 108.2
C31 O7 C32 111.2(3)
O7 C32 C33 109.7(3)
O7 C32 H32A 109.7
C33 C32 H32A 109.7
O7 C32 H32B 109.7
C33 C32 H32B 109.7
H32A C32 H32B 108.2
O8 C33 C32 110.4(2)
O8 C33 H33A 109.6
C32 C33 H33A 109.6
O8 C33 H33B 109.6
C32 C33 H33B 109.6
H33A C33 H33B 108.1
C34 O8 C33 110.1(3)
O8 C34 C35 110.8(3)
O8 C34 H34A 109.5
C35 C34 H34A 109.5
O8 C34 H34B 109.5
C35 C34 H34B 109.5
H34A C34 H34B 108.1
O9 C35 C34 113.1(4)
O9 C35 H35A 109.0
C34 C35 H35A 109.0
O9 C35 H35B 109.0
C34 C35 H35B 109.0
H35A C35 H35B 107.8
C36 O9 C35 124.5(6)
O9 C36 C37 133.3(4)
O9 C36 H36A 103.9
C37 C36 H36A 103.9
O9 C36 H36B 103.9
C37 C36 H36B 103.9
H36A C36 H36B 105.4
C36 C37 O10 116.6(3)
C36 C37 H37A 108.1
O10 C37 H37A 108.1
C36 C37 H37B 108.2
O10 C37 H37B 108.1
H37A C37 H37B 107.3
C4 O10 C37 118.0(2)

loop_
_geom_bond_atom_site_label_1
_geom_bond_atom_site_label_2
_geom_bond_distance
C1 O1 1.367(3)
C1 C2 1.387(3)
C1 C6 1.400(3)
C2 C3 1.393(3)
C2 H2 0.9500
C3 C4 1.392(4)
C3 C7 1.481(3)
C4 O10 1.370(3)
C4 C5 1.379(3)
C5 C6 1.393(3)
C5 H5 0.9500
C6 C12 1.483(3)
C7 C11 1.384(3)
C7 C8 1.388(4)
C8 C9 1.386(4)
C8 H8 0.9500
C9 N1 1.326(4)
C9 H9 0.9500
N1 C10 1.332(4)
C10 C11 1.381(4)
C10 H10 0.9500
C11 H11 0.9500
C12 C16 1.387(4)
C12 C13 1.392(3)
C13 C14 1.376(4)
C13 H13 0.9500
C14 N2 1.330(4)
C14 H14 0.9500
N2 C15 1.333(4)
C15 C16 1.383(4)
C15 H15 0.9500
C16 H16 0.9500
O1 C17 1.438(3)
C17 C18 1.508(4)
C17 H17A 0.9900
C17 H17B 0.9900
C18 O2 1.414(3)
C18 H18A 0.9900
C18 H18B 0.9900
O2 C19 1.418(3)
C19 C20 1.500(4)
C19 H19A 0.9900
C19 H19B 0.9900
C20 O3 1.416(3)
C20 H20A 0.9900
C20 H20B 0.9900
O3 C21 1.417(3)
C21 C22 1.497(4)
C21 H21A 0.9900
C21 H21B 0.9900
C22 O4 1.414(3)
C22 H22A 0.9900
C22 H22B 0.9900
O4 C23 1.419(3)
C23 C24 1.495(4)
C23 H23A 0.9900
C23 H23B 0.9900
C24 O5 1.440(3)
C24 H24A 0.9900
C24 H24B 0.9900
O5 C25 1.352(3)
C25 N3 1.322(4)
C25 C29 1.381(4)
N3 C26 1.320(3)
C26 O6 1.353(4)
C26 C27 1.382(4)
C27 C28 1.372(5)
C27 H27 0.9500
C28 C29 1.382(5)
C28 H28 0.9500
C29 H29 0.9500
O6 C30 1.427(4)
C30 C31 1.495(4)
C30 H30A 0.9900
C30 H30B 0.9900
C31 O7 1.413(4)
C31 H31A 0.9900
C31 H31B 0.9900
O7 C32 1.419(4)
C32 C33 1.475(5)
C32 H32A 0.9900
C32 H32B 0.9900
C33 O8 1.404(4)
C33 H33A 0.9900
C33 H33B 0.9900
O8 C34 1.397(4)
C34 C35 1.445(5)
C34 H34A 0.9900
C34 H34B 0.9900
C35 O9 1.342(7)
C35 H35A 0.9900
C35 H35B 0.9900
O9 C36 1.217(5)
C36 C37 1.320(5)
C36 H36A 0.9900
C36 H36B 0.9900
C37 O10 1.416(4)
C37 H37A 0.9900
C37 H37B 0.9900
